data_7709175
loop_
_publ_author_name
'Passadis, Stamatis S.'
'Hadjithoma, Sofia'
'Papanikolaou, Michael G.'
'Keramidas, Anastasios D.'
'Miras, Haralampos N.'
'Kabanos, Themistoklis A.'

_publ_section_title
;
 Acid/base responsive assembly/dis-assembly of a family of zirconium(IV)
 clusters with a cyclic imide-dioxime ligand.
;
_journal_issue 5
_journal_name_full 'Dalton transactions (Cambridge, England : 2003)'
_journal_page_first 1806
_journal_page_last 1818
_journal_paper_doi 10.1039/d1dt03641f
_journal_volume 51
_journal_year 2022
_chemical_formula_moiety 'C10 H19.60 N6 O6 Zr, C H4 O, 2(Cl), H2 O '
_chemical_formula_sum 'C11 H25.6 Cl2 N6 O8 Zr'
_chemical_formula_weight 532.09
_space_group_crystal_system orthorhombic
_space_group_IT_number 61
_space_group_name_Hall '-P 2ac 2ab'
_space_group_name_H-M_alt 'P b c a'
_atom_sites_solution_hydrogens mixed
_atom_sites_solution_primary direct
_atom_sites_solution_secondary difmap
_audit_creation_method SHELXL-2018/3
_audit_update_record
;
2021-12-17 deposited with the CCDC.	2021-12-24 downloaded from the CCDC.
;
_cell_angle_alpha 90
_cell_angle_beta 90
_cell_angle_gamma 90
_cell_formula_units_Z 8
_cell_length_a 15.9010(6)
_cell_length_b 14.1221(5)
_cell_length_c 17.6833(9)
_cell_measurement_reflns_used 5016
_cell_measurement_temperature 174(2)
_cell_measurement_theta_max 30.5160
_cell_measurement_theta_min 2.6330
_cell_volume 3970.9(3)
_computing_cell_refinement 'CrysAlisPro 1.171.41.81a (Rigaku OD, 2020)'
_computing_data_collection 'CrysAlisPro 1.171.41.81a (Rigaku OD, 2020)'
_computing_data_reduction 'CrysAlisPro 1.171.41.81a (Rigaku OD, 2020)'
_computing_molecular_graphics 'Diamond 3.0'
_computing_publication_material WinGX
_computing_structure_refinement 'SHELXL-2018/3 (Sheldrick, 2018)'
_computing_structure_solution 'SHELXL-2018/3 (Sheldrick, 2018)'
_diffrn_ambient_temperature 174(2)
_diffrn_detector_area_resol_mean 10.0000
_diffrn_measured_fraction_theta_full 0.999
_diffrn_measured_fraction_theta_max 0.999
_diffrn_measurement_device_type 'XtaLAB Synergy R, HyPix-Arc 150'
_diffrn_measurement_method '\w scans'
_diffrn_radiation_type MoK\a
_diffrn_radiation_wavelength 0.71073
_diffrn_reflns_av_R_equivalents 0.0612
_diffrn_reflns_av_unetI/netI 0.0420
_diffrn_reflns_Laue_measured_fraction_full 0.999
_diffrn_reflns_Laue_measured_fraction_max 0.999
_diffrn_reflns_limit_h_max 18
_diffrn_reflns_limit_h_min -18
_diffrn_reflns_limit_k_max 16
_diffrn_reflns_limit_k_min -16
_diffrn_reflns_limit_l_max 20
_diffrn_reflns_limit_l_min -20
_diffrn_reflns_number 17472
_diffrn_reflns_point_group_measured_fraction_full 0.999
_diffrn_reflns_point_group_measured_fraction_max 0.999
_diffrn_reflns_theta_full 24.499
_diffrn_reflns_theta_max 24.499
_diffrn_reflns_theta_min 2.562
_diffrn_source 'micro-focus sealed X-ray tube'
_exptl_absorpt_coefficient_mu 0.876
_exptl_absorpt_correction_T_max 1.00000
_exptl_absorpt_correction_T_min 0.94614
_exptl_absorpt_correction_type multi-scan
_exptl_absorpt_process_details
;
CrysAlisPro 1.171.41.104a (Rigaku Oxford Diffraction, 2021)
Empirical absorption correction using spherical harmonics,
implemented in SCALE3 ABSPACK scaling algorithm.
;
_exptl_crystal_colour white
_exptl_crystal_density_diffrn 1.780
_exptl_crystal_description block
_exptl_crystal_F_000 2173
_exptl_crystal_recrystallization_method 'Re-crystallisation from solvent: Methanol'
_exptl_crystal_size_max 0.100
_exptl_crystal_size_mid 0.080
_exptl_crystal_size_min 0.070
_refine_diff_density_max 0.524
_refine_diff_density_min -0.588
_refine_diff_density_rms 0.081
_refine_ls_extinction_method none
_refine_ls_goodness_of_fit_ref 1.041
_refine_ls_hydrogen_treatment mixed
_refine_ls_matrix_type full
_refine_ls_number_parameters 296
_refine_ls_number_reflns 3310
_refine_ls_number_restraints 13
_refine_ls_restrained_S_all 1.120
_refine_ls_R_factor_all 0.0538
_refine_ls_R_factor_gt 0.0345
_refine_ls_shift/su_max 0.002
_refine_ls_shift/su_mean 0.000
_refine_ls_structure_factor_coef Fsqd
_refine_ls_weighting_details 'w=1/[\s^2^(Fo^2^)+(0.0376P)^2^+2.9682P] where P=(Fo^2^+2Fc^2^)/3'
_refine_ls_weighting_scheme calc
_refine_ls_wR_factor_gt 0.0733
_refine_ls_wR_factor_ref 0.0801
_reflns_Friedel_coverage 0.000
_reflns_number_gt 2573
_reflns_number_total 3310
_reflns_threshold_expression 'I > 2\s(I)'
_cod_data_source_file d1dt03641f2.cif
_cod_data_source_block shelx
_cod_depositor_comments 'Adding full bibliography for 7709175--7709176.cif.'
_cod_original_formula_sum 'C11 H25.60 Cl2 N6 O8 Zr'
_cod_database_code 7709175
_shelx_shelxl_version_number 2018/3
_shelx_space_group_comment
;
The symmetry employed for this shelxl refinement is uniquely defined
by the following loop, which should always be used as a source of
symmetry information in preference to the above space-group names.
They are only intended as comments.
;
_shelx_estimated_absorpt_t_min 0.918
_shelx_estimated_absorpt_t_max 0.941

loop_
_space_group_symop_operation_xyz
'x, y, z'
'-x+1/2, -y, z+1/2'
'-x, y+1/2, -z+1/2'
'x+1/2, -y+1/2, -z'
'-x, -y, -z'
'x-1/2, y, -z-1/2'
'x, -y-1/2, z-1/2'
'-x-1/2, y-1/2, z'

loop_
_atom_site_label
_atom_site_type_symbol
_atom_site_fract_x
_atom_site_fract_y
_atom_site_fract_z
_atom_site_U_iso_or_equiv
_atom_site_adp_type
_atom_site_occupancy
_atom_site_site_symmetry_order
_atom_site_calc_flag
_atom_site_refinement_flags_posn
_atom_site_refinement_flags_adp
_atom_site_refinement_flags_occupancy
_atom_site_disorder_assembly
_atom_site_disorder_group
C1 C 0.2053(2) 0.5632(2) 0.2614(2) 0.0187(8) Uani 1 1 d . . . A 1
C5 C 0.3831(2) 0.2182(2) 0.4160(2) 0.0226(8) Uani 1 1 d . . . A 1
C6 C 0.3903(3) 0.1348(3) 0.4673(2) 0.0344(10) Uani 1 1 d . . . A 1
H6A H 0.450408 0.120958 0.476881 0.041 Uiso 1 1 calc R U . A 1
H6B H 0.364984 0.078660 0.442659 0.041 Uiso 1 1 calc R U . A 1
C7 C 0.3467(3) 0.1533(4) 0.5408(3) 0.0375(13) Uani 0.8 1 d . . P A 1
H7A H 0.341804 0.093017 0.569080 0.045 Uiso 0.8 1 calc R U P A 1
H7B H 0.381377 0.197106 0.571371 0.045 Uiso 0.8 1 calc R U P A 1
C8 C 0.2612(3) 0.1948(3) 0.5311(3) 0.0422(11) Uani 1 1 d . . . A 1
H8A H 0.239761 0.216651 0.580701 0.051 Uiso 1 1 calc R U . A 1
H8B H 0.222278 0.145797 0.511656 0.051 Uiso 1 1 calc R U . A 1
C9 C 0.2639(2) 0.2762(3) 0.4773(2) 0.0308(9) Uani 1 1 d . . . A 1
C15 C 0.1455(2) 0.6085(3) 0.2071(2) 0.0301(9) Uani 1 1 d . . . A 1
H15A H 0.167192 0.671310 0.191642 0.036 Uiso 1 1 calc R U . A 1
H15B H 0.090174 0.617837 0.231800 0.036 Uiso 1 1 calc R U . A 1
C16 C 0.1355(3) 0.5453(3) 0.1379(2) 0.0358(10) Uani 1 1 d . . . A 1
H16A H 0.189233 0.542155 0.109807 0.043 Uiso 1 1 calc R U . A 1
H16B H 0.092011 0.571749 0.103887 0.043 Uiso 1 1 calc R U . A 1
C17 C 0.1096(2) 0.4457(3) 0.1638(2) 0.0283(9) Uani 1 1 d . . . A 1
H17A H 0.052875 0.447754 0.186766 0.034 Uiso 1 1 calc R U . A 1
H17B H 0.107831 0.402402 0.119818 0.034 Uiso 1 1 calc R U . A 1
C18 C 0.1714(2) 0.4109(3) 0.2199(2) 0.0208(8) Uani 1 1 d . . . A 1
Cl1 Cl 0.61854(5) 0.13712(6) 0.35665(5) 0.0228(2) Uani 1 1 d . . . B 1
Cl2 Cl 0.53704(6) 0.34259(7) 0.51142(6) 0.0309(2) Uani 1 1 d . . . C 1
N1 N 0.2130(2) 0.3474(2) 0.4807(2) 0.0387(9) Uani 1 1 d . . . A 1
H1 H 0.171055 0.348254 0.513177 0.046 Uiso 1 1 calc R U . A 1
N2 N 0.43475(18) 0.2364(2) 0.36209(17) 0.0225(7) Uani 1 1 d . . . A 1
H2 H 0.477347 0.198247 0.353150 0.027 Uiso 1 1 calc R U . A 1
N3 N 0.32069(18) 0.2833(2) 0.42156(17) 0.0236(7) Uani 1 1 d . . . A 1
N4 N 0.25275(18) 0.61010(19) 0.30675(16) 0.0201(7) Uani 1 1 d . . . A 1
H4 H 0.250741 0.672366 0.307470 0.024 Uiso 1 1 calc R U . A 1
N5 N 0.21535(18) 0.4682(2) 0.26659(17) 0.0208(7) Uani 1 1 d . . . A 1
N6 N 0.19051(18) 0.3224(2) 0.22808(17) 0.0241(7) Uani 1 1 d . . . A 1
H6 H 0.166454 0.278590 0.200108 0.029 Uiso 1 1 calc R U . A 1
O29 O 0.5439(2) 0.1904(2) 0.18409(19) 0.0495(8) Uani 1 1 d D . . D 1
O2 O 0.2261(3) 0.4214(3) 0.4324(2) 0.0294(10) Uani 0.8 1 d . . P A 1
O11 O 0.42320(15) 0.31515(17) 0.31879(14) 0.0229(6) Uani 1 1 d . . . A 1
O21 O 0.30591(15) 0.56312(17) 0.35347(14) 0.0251(6) Uani 1 1 d . . . A 1
O23 O 0.24922(16) 0.29900(16) 0.28151(15) 0.0272(6) Uani 1 1 d . . . A 1
O24 O 0.41111(18) 0.46298(18) 0.42479(16) 0.0337(7) Uani 1 1 d D . . A 1
O25 O 0.39004(18) 0.45651(19) 0.24276(16) 0.0328(7) Uani 1 1 d D . . A 1
Zr1 Zr 0.31688(2) 0.40896(2) 0.34318(2) 0.01840(11) Uani 1 1 d D . . A 1
O2B O 0.2016(10) 0.4044(13) 0.4135(10) 0.019(5) Uiso 0.2 1 d . . P E 2
C7B C 0.3117(12) 0.1156(13) 0.5092(11) 0.020(4) Uiso 0.2 1 d . . P F 2
O28B O 0.5139(5) 0.3752(5) 0.1799(3) 0.0675(17) Uani 0.7 1 d D . P G 2
H28B H 0.524971 0.317067 0.182079 0.101 Uiso 0.7 1 calc R U P G 2
C28B C 0.5345(5) 0.4090(6) 0.1102(5) 0.054(2) Uani 0.7 1 d D . P G 2
H28A H 0.494962 0.458991 0.095824 0.081 Uiso 0.7 1 calc R U P G 2
H28C H 0.531789 0.357398 0.073219 0.081 Uiso 0.7 1 calc R U P G 2
H28D H 0.591728 0.434793 0.111494 0.081 Uiso 0.7 1 calc R U P G 2
C28 C 0.5485(11) 0.3899(18) 0.1402(16) 0.054(7) Uiso 0.3 1 d D . P H 3
H28E H 0.546166 0.458858 0.146082 0.081 Uiso 0.3 1 calc R U P H 3
H28F H 0.566449 0.374303 0.088656 0.081 Uiso 0.3 1 calc R U P H 3
H28G H 0.588637 0.363444 0.176502 0.081 Uiso 0.3 1 calc R U P H 3
O28 O 0.4680(7) 0.3512(9) 0.1536(7) 0.044(3) Uani 0.3 1 d D . P H 3
H28 H 0.472333 0.292670 0.161148 0.065 Uiso 0.3 1 calc R U P H 3
H24A H 0.445(2) 0.431(2) 0.452(2) 0.065 Uiso 1 1 d D U . I 1
H24B H 0.418(3) 0.5214(16) 0.439(2) 0.065 Uiso 1 1 d D U . J 1
H25A H 0.427(3) 0.425(2) 0.218(2) 0.065 Uiso 1 1 d D U . K 1
H25B H 0.384(3) 0.508(2) 0.218(2) 0.065 Uiso 1 1 d D U . L 1
H29B H 0.581(2) 0.158(3) 0.211(2) 0.065 Uiso 1 1 d D U . . .
H29A H 0.546(3) 0.168(3) 0.1369(14) 0.065 Uiso 1 1 d D U . . .

loop_
_atom_site_aniso_label
_atom_site_aniso_U_11
_atom_site_aniso_U_22
_atom_site_aniso_U_33
_atom_site_aniso_U_23
_atom_site_aniso_U_13
_atom_site_aniso_U_12
C1 0.0218(19) 0.0139(17) 0.0203(19) 0.0027(15) 0.0039(15) 0.0034(14)
C5 0.0269(19) 0.0179(19) 0.023(2) -0.0012(16) -0.0058(18) -0.0004(16)
C6 0.037(2) 0.025(2) 0.041(3) 0.013(2) -0.004(2) 0.0037(19)
C7 0.045(3) 0.030(3) 0.038(3) 0.016(3) -0.004(3) -0.004(3)
C8 0.050(3) 0.036(2) 0.041(3) 0.018(2) 0.016(2) 0.007(2)
C9 0.036(2) 0.028(2) 0.028(2) 0.0053(18) 0.0018(19) 0.0059(18)
C15 0.034(2) 0.017(2) 0.039(2) 0.0044(18) -0.0106(19) 0.0024(16)
C16 0.036(2) 0.035(2) 0.035(3) 0.004(2) -0.0070(19) 0.0062(19)
C17 0.029(2) 0.028(2) 0.028(2) -0.0038(18) -0.0075(18) 0.0009(17)
C18 0.0225(18) 0.0167(18) 0.0231(19) -0.0005(16) 0.0039(16) -0.0007(16)
Cl1 0.0267(5) 0.0182(4) 0.0236(5) -0.0025(4) 0.0025(4) -0.0009(4)
Cl2 0.0349(5) 0.0265(5) 0.0313(5) -0.0036(4) -0.0070(4) 0.0052(4)
N1 0.046(2) 0.035(2) 0.035(2) 0.0147(17) 0.0183(17) 0.0136(17)
N2 0.0249(16) 0.0136(15) 0.0290(19) 0.0020(14) -0.0055(14) 0.0045(13)
N3 0.0262(16) 0.0192(16) 0.0253(17) 0.0030(13) 0.0008(15) 0.0040(13)
N4 0.0266(15) 0.0091(14) 0.0248(17) -0.0012(13) -0.0015(14) 0.0009(12)
N5 0.0248(16) 0.0157(15) 0.0219(17) 0.0011(13) -0.0042(14) -0.0016(13)
N6 0.0279(17) 0.0152(16) 0.0293(18) -0.0033(14) -0.0051(15) -0.0043(13)
O29 0.055(2) 0.050(2) 0.044(2) -0.0014(17) -0.0012(18) 0.0134(16)
O2 0.037(3) 0.020(2) 0.031(3) 0.0082(19) 0.004(2) 0.0057(19)
O11 0.0280(13) 0.0170(13) 0.0238(14) 0.0061(11) 0.0008(11) 0.0025(11)
O21 0.0282(13) 0.0173(13) 0.0298(15) 0.0011(11) -0.0102(12) 0.0019(11)
O23 0.0306(14) 0.0128(12) 0.0383(17) 0.0040(12) -0.0121(13) -0.0006(11)
O24 0.0476(17) 0.0210(15) 0.0325(17) -0.0014(13) -0.0188(14) 0.0075(13)
O25 0.0418(17) 0.0222(15) 0.0345(17) 0.0122(13) 0.0049(14) 0.0073(13)
Zr1 0.02344(19) 0.01051(17) 0.0212(2) 0.00249(15) -0.00181(15) 0.00107(14)
O28B 0.086(5) 0.053(4) 0.063(4) 0.006(3) -0.010(4) 0.028(4)
C28B 0.032(4) 0.072(6) 0.058(6) 0.007(5) -0.007(4) 0.000(4)
O28 0.043(7) 0.057(8) 0.031(7) 0.005(6) 0.001(5) 0.000(6)

loop_
_atom_type_symbol
_atom_type_description
_atom_type_scat_dispersion_real
_atom_type_scat_dispersion_imag
_atom_type_scat_source
C C 0.0033 0.0016 'International Tables Vol C Tables 4.2.6.8 and 6.1.1.4'
H H 0.0000 0.0000 'International Tables Vol C Tables 4.2.6.8 and 6.1.1.4'
Cl Cl 0.1484 0.1585 'International Tables Vol C Tables 4.2.6.8 and 6.1.1.4'
N N 0.0061 0.0033 'International Tables Vol C Tables 4.2.6.8 and 6.1.1.4'
O O 0.0106 0.0060 'International Tables Vol C Tables 4.2.6.8 and 6.1.1.4'
Zr Zr -2.9673 0.5597 'International Tables Vol C Tables 4.2.6.8 and 6.1.1.4'

loop_
_geom_angle_atom_site_label_1
_geom_angle_atom_site_label_2
_geom_angle_atom_site_label_3
_geom_angle
_geom_angle_site_symmetry_1
_geom_angle_site_symmetry_3
_geom_angle_publ_flag
N4 C1 N5 113.6(3) . . ?
N4 C1 C15 123.6(3) . . ?
N5 C1 C15 122.9(3) . . ?
N2 C5 N3 112.7(3) . . ?
N2 C5 C6 124.1(3) . . ?
N3 C5 C6 123.2(3) . . ?
C5 C6 C7 110.8(4) . . ?
C8 C7 C6 113.1(4) . . ?
C7 C8 C9 110.5(4) . . ?
N1 C9 N3 113.4(3) . . ?
N1 C9 C8 123.5(4) . . ?
N3 C9 C8 123.1(3) . . ?
C1 C15 C16 109.3(3) . . ?
C15 C16 C17 109.0(3) . . ?
C18 C17 C16 109.1(3) . . ?
N6 C18 N5 112.9(3) . . ?
N6 C18 C17 123.5(3) . . ?
N5 C18 C17 123.6(3) . . ?
C9 N1 O2 118.1(4) . . ?
C5 N2 O11 119.6(3) . . ?
C9 N3 C5 119.7(3) . . ?
C9 N3 Zr1 119.6(2) . . ?
C5 N3 Zr1 120.6(2) . . ?
C1 N4 O21 119.6(3) . . ?
C18 N5 C1 119.4(3) . . ?
C18 N5 Zr1 120.8(2) . . ?
C1 N5 Zr1 119.3(2) . . ?
C18 N6 O23 118.1(3) . . ?
N1 O2 Zr1 120.0(3) . . ?
N2 O11 Zr1 119.14(19) . . ?
N4 O21 Zr1 119.03(19) . . ?
N6 O23 Zr1 120.62(18) . . ?
O2 Zr1 O23 95.38(15) . . ?
O2 Zr1 O11 135.52(12) . . ?
O23 Zr1 O11 81.47(9) . . ?
O2 Zr1 O21 78.71(13) . . ?
O23 Zr1 O21 135.19(9) . . ?
O11 Zr1 O21 132.72(9) . . ?
O2 Zr1 O24 87.03(15) . . ?
O23 Zr1 O24 154.72(9) . . ?
O11 Zr1 O24 79.32(10) . . ?
O21 Zr1 O24 69.98(9) . . ?
O2 Zr1 O25 155.96(12) . . ?
O23 Zr1 O25 94.23(11) . . ?
O11 Zr1 O25 67.80(9) . . ?
O21 Zr1 O25 78.94(10) . . ?
O24 Zr1 O25 93.57(11) . . ?
O2 Zr1 N3 68.29(13) . . ?
O23 Zr1 N3 76.12(10) . . ?
O11 Zr1 N3 67.92(10) . . ?
O21 Zr1 N3 137.19(10) . . ?
O24 Zr1 N3 81.50(10) . . ?
O25 Zr1 N3 135.59(10) . . ?
O2 Zr1 N5 85.97(14) . . ?
O23 Zr1 N5 67.23(9) . . ?
O11 Zr1 N5 130.93(10) . . ?
O21 Zr1 N5 68.05(10) . . ?
O24 Zr1 N5 138.02(10) . . ?
O25 Zr1 N5 77.54(10) . . ?
N3 Zr1 N5 132.65(11) . . ?

loop_
_geom_bond_atom_site_label_1
_geom_bond_atom_site_label_2
_geom_bond_distance
_geom_bond_site_symmetry_2
_geom_bond_publ_flag
C1 N4 1.285(4) . ?
C1 N5 1.353(4) . ?
C1 C15 1.496(5) . ?
C5 N2 1.285(5) . ?
C5 N3 1.356(4) . ?
C5 C6 1.492(5) . ?
C6 C7 1.496(7) . ?
C7 C8 1.490(7) . ?
C8 C9 1.493(5) . ?
C9 N1 1.293(5) . ?
C9 N3 1.341(5) . ?
C15 C16 1.523(6) . ?
C16 C17 1.535(5) . ?
C17 C18 1.480(5) . ?
C18 N6 1.293(4) . ?
C18 N5 1.352(4) . ?
N1 O2 1.365(5) . ?
N2 O11 1.362(4) . ?
N3 Zr1 2.252(3) . ?
N4 O21 1.355(4) . ?
N5 Zr1 2.267(3) . ?
N6 O23 1.369(4) . ?
O2 Zr1 2.146(4) . ?
O11 Zr1 2.191(2) . ?
O21 Zr1 2.192(2) . ?
O23 Zr1 2.181(2) . ?
O24 Zr1 2.216(3) . ?
O25 Zr1 2.227(3) . ?
O28B C28B 1.361(9) . ?
C28 O28 1.412(17) . ?
